data_7107741
loop_
_publ_author_name
'Tamas Panda'
'Tanay Kundu'
'Rahul Banerjee'

_publ_section_title
;
 Self-assembled one dimensional functionalized metal-organic nanotubes
 (MONTs) for proton conduction
;
_journal_name_full Chem.Commun.
_journal_page_first 5464
_journal_paper_doi 10.1039/c2cc31527k
_journal_volume 48
_journal_year 2012
_chemical_formula_moiety 'C20 H10 Cd N6 O8.50'
_chemical_formula_sum 'C20 H10 Cd N6 O8.5'
_chemical_formula_weight 582.74
_chemical_name_systematic
;
?
;
_space_group_IT_number 85
_symmetry_cell_setting tetragonal
_symmetry_space_group_name_Hall '-P 4a'
_symmetry_space_group_name_H-M 'P 4/n :2'
_atom_sites_solution_hydrogens geom
_atom_sites_solution_primary direct
_atom_sites_solution_secondary difmap
_audit_creation_method SHELXL-97
_cell_angle_alpha 90.000(5)
_cell_angle_beta 90.000(5)
_cell_angle_gamma 90.000(5)
_cell_formula_units_Z 8
_cell_length_a 27.429(5)
_cell_length_b 27.429(5)
_cell_length_c 9.897(5)
_cell_measurement_temperature 293(2)
_cell_volume 7446(4)
_computing_cell_refinement 'Bruker SMART'
_computing_data_collection 'Bruker SMART'
_computing_data_reduction 'Bruker SMART'
_computing_molecular_graphics 'Bruker SHELXTL'
_computing_publication_material 'Bruker SHELXTL'
_computing_structure_refinement 'Bruker SHELXTL'
_computing_structure_solution 'Bruker SHELXTL'
_diffrn_ambient_temperature 293(2)
_diffrn_measured_fraction_theta_full 0.900
_diffrn_measured_fraction_theta_max 0.900
_diffrn_radiation_monochromator graphite
_diffrn_radiation_source 'fine-focus sealed tube'
_diffrn_radiation_type MoK\a
_diffrn_radiation_wavelength 0.71073
_diffrn_reflns_av_R_equivalents 0.0446
_diffrn_reflns_av_sigmaI/netI 0.0444
_diffrn_reflns_limit_h_max 32
_diffrn_reflns_limit_h_min -33
_diffrn_reflns_limit_k_max 37
_diffrn_reflns_limit_k_min -36
_diffrn_reflns_limit_l_max 12
_diffrn_reflns_limit_l_min -12
_diffrn_reflns_number 35539
_diffrn_reflns_theta_full 28.94
_diffrn_reflns_theta_max 28.94
_diffrn_reflns_theta_min 3.61
_exptl_absorpt_coefficient_mu 0.624
_exptl_absorpt_correction_T_max 0.8787
_exptl_absorpt_correction_T_min 0.7076
_exptl_absorpt_correction_type multi-scan
_exptl_absorpt_process_details 'Blessing, Acta Cryst. (1995) A51 33-58'
_exptl_crystal_colour colorless
_exptl_crystal_density_diffrn 1.040
_exptl_crystal_density_method 'not measured'
_exptl_crystal_description 'Rod shape'
_exptl_crystal_F_000 2304
_exptl_crystal_size_max 0.20
_exptl_crystal_size_mid 0.15
_exptl_crystal_size_min 0.12
_refine_diff_density_max 4.793
_refine_diff_density_min -1.006
_refine_diff_density_rms 0.187
_refine_ls_extinction_method none
_refine_ls_goodness_of_fit_ref 1.088
_refine_ls_hydrogen_treatment constr
_refine_ls_matrix_type full
_refine_ls_number_parameters 256
_refine_ls_number_reflns 8874
_refine_ls_number_restraints 0
_refine_ls_restrained_S_all 1.088
_refine_ls_R_factor_all 0.1132
_refine_ls_R_factor_gt 0.0927
_refine_ls_shift/su_max 0.013
_refine_ls_shift/su_mean 0.001
_refine_ls_structure_factor_coef Fsqd
_refine_ls_weighting_details 'calc w=1/[\s^2^(Fo^2^)+(0.1969P)^2^+0.0000P] where P=(Fo^2^+2Fc^2^)/3'
_refine_ls_weighting_scheme calc
_refine_ls_wR_factor_gt 0.2739
_refine_ls_wR_factor_ref 0.2963
_reflns_number_gt 5876
_reflns_number_total 8874
_reflns_threshold_expression >2sigma(I)
_cod_data_source_file c2cc31527k.txt
_cod_data_source_block Cd-5TIA
_cod_original_sg_symbol_H-M P4/n
_cod_original_formula_sum 'C20 H10 Cd N6 O8.50'
_cod_database_code 7107741

loop_
_symmetry_equiv_pos_as_xyz
'x, y, z'
'-y+1/2, x, z'
'-x+1/2, -y+1/2, z'
'y, -x+1/2, z'
'-x, -y, -z'
'y-1/2, -x, -z'
'x-1/2, y-1/2, -z'
'-y, x-1/2, -z'

loop_
_atom_site_label
_atom_site_type_symbol
_atom_site_fract_x
_atom_site_fract_y
_atom_site_fract_z
_atom_site_U_iso_or_equiv
_atom_site_adp_type
_atom_site_occupancy
_atom_site_symmetry_multiplicity
_atom_site_calc_flag
_atom_site_refinement_flags
C1 C 0.4982(3) 0.4158(2) 0.7269(6) 0.0463(15) Uani 1 1 d .
C2 C 0.4773(2) 0.4342(2) 0.8588(6) 0.0373(13) Uani 1 1 d .
C3 C 0.4950(3) 0.4200(2) 0.9834(5) 0.0398(14) Uani 1 1 d .
H3 H 0.5204 0.3975 0.9872 0.048 Uiso 1 1 calc R
C4 C 0.4761(2) 0.4383(2) 1.1024(6) 0.0393(13) Uani 1 1 d .
C5 C 0.4971(3) 0.4250(3) 1.2351(6) 0.0550(18) Uani 1 1 d .
C6 C 0.4357(2) 0.4690(2) 1.0945(6) 0.0455(14) Uani 1 1 d .
H6 H 0.4210 0.4801 1.1734 0.055 Uiso 1 1 calc R
C7 C 0.4175(3) 0.4829(3) 0.9725(7) 0.0571(18) Uani 1 1 d .
C8 C 0.4352(2) 0.4654(2) 0.8544(6) 0.0440(14) Uani 1 1 d .
H8 H 0.4205 0.4734 0.7726 0.053 Uiso 1 1 calc R
C9 C 0.3739(2) 0.5543(3) 0.8725(7) 0.167(6) Uiso 1 1 d G
H9 H 0.3974 0.5625 0.8087 0.200 Uiso 1 1 calc R
N3 N 0.32851(19) 0.5783(3) 0.8912(8) 0.155(4) Uani 1 1 d G
N2 N 0.3035(2) 0.5548(3) 0.9987(8) 0.215(8) Uiso 1 1 d G
C10 C 0.3335(2) 0.5162(4) 1.0464(10) 0.224(9) Uiso 1 1 d G
H10 H 0.3258 0.4950 1.1166 0.268 Uiso 1 1 calc R
N11 N 0.6676(2) 0.6128(3) 0.6371(7) 0.111(3) Uiso 1 1 d G
C20 C 0.6228(2) 0.6385(3) 0.6283(5) 0.173(6) Uiso 1 1 d G
H20 H 0.5940 0.6267 0.5911 0.207 Uiso 1 1 calc R
N12 N 0.6296(2) 0.6853(2) 0.6864(10) 0.182(5) Uiso 1 1 d G
N13 N 0.6787(2) 0.6886(3) 0.7310(9) 0.214(6) Uiso 1 1 d G
C19 C 0.7022(2) 0.6438(3) 0.7006(7) 0.170(6) Uiso 1 1 d G
H19 H 0.7345 0.6361 0.7190 0.204 Uiso 1 1 calc R
C11 C 0.61199(19) 0.4484(2) 0.4992(5) 0.0328(12) Uani 1 1 d .
C12 C 0.6534(2) 0.4835(2) 0.5218(6) 0.0427(14) Uani 1 1 d .
C13 C 0.7014(2) 0.4675(2) 0.5188(5) 0.0368(13) Uani 1 1 d .
H13 H 0.7084 0.4349 0.5017 0.044 Uiso 1 1 calc R
C14 C 0.7397(2) 0.5010(2) 0.5418(8) 0.0522(17) Uani 1 1 d .
C15 C 0.79056(18) 0.4867(2) 0.5287(6) 0.0349(12) Uani 1 1 d .
C16 C 0.7283(2) 0.5493(2) 0.5765(11) 0.080(3) Uani 1 1 d .
H16 H 0.7526 0.5719 0.5950 0.096 Uiso 1 1 calc R
C17 C 0.6808(4) 0.5619(4) 0.5822(10) 0.086(3) Uiso 1 1 d .
C18 C 0.6424(2) 0.5327(3) 0.5570(10) 0.073(3) Uani 1 1 d .
H18 H 0.6105 0.5440 0.5623 0.087 Uiso 1 1 calc R
Cd1 Cd 0.534542(13) 0.386434(12) 0.48094(5) 0.0308(2) Uani 1 1 d .
N1 N 0.3773(4) 0.5155(3) 0.9681(8) 0.101(3) Uani 1 1 d G
O1 O 0.48046(16) 0.43174(15) 0.6228(4) 0.0433(10) Uani 1 1 d .
O2 O 0.53279(15) 0.38510(14) 0.7343(5) 0.0415(11) Uani 1 1 d .
O3 O 0.53142(18) 0.39348(18) 1.2389(5) 0.0543(13) Uani 1 1 d .
O4 O 0.47755(18) 0.4411(2) 1.3402(5) 0.0652(14) Uani 1 1 d .
O5 O 0.61954(15) 0.40325(17) 0.4989(4) 0.0383(10) Uani 1 1 d .
O6 O 0.57091(18) 0.4674(2) 0.4796(5) 0.0625(14) Uani 1 1 d .
O7 O 0.80214(13) 0.44212(15) 0.5180(4) 0.0349(9) Uani 1 1 d .
O8 O 0.82323(14) 0.52089(16) 0.5331(4) 0.0474(11) Uani 1 1 d .
O9 O 0.5000 0.5000 0.5000 0.0111(8) Uiso 1 2 d S

loop_
_atom_site_aniso_label
_atom_site_aniso_U_11
_atom_site_aniso_U_22
_atom_site_aniso_U_33
_atom_site_aniso_U_23
_atom_site_aniso_U_13
_atom_site_aniso_U_12
C1 0.060(4) 0.043(3) 0.036(3) -0.006(3) 0.003(3) -0.013(3)
C2 0.049(3) 0.031(3) 0.032(3) -0.003(2) 0.001(2) -0.007(2)
C3 0.067(4) 0.023(3) 0.029(3) -0.001(2) -0.007(3) -0.006(3)
C4 0.054(4) 0.034(3) 0.030(3) 0.001(2) 0.000(2) -0.005(2)
C5 0.059(4) 0.073(5) 0.033(3) 0.003(3) 0.002(3) -0.020(4)
C6 0.054(4) 0.047(3) 0.036(3) -0.012(3) -0.002(3) -0.003(3)
C7 0.062(5) 0.052(4) 0.058(4) 0.001(3) 0.008(4) 0.000(3)
C8 0.064(4) 0.035(3) 0.033(3) 0.000(2) -0.003(3) 0.000(3)
N3 0.133(9) 0.193(12) 0.140(9) -0.010(9) 0.014(8) 0.042(8)
C11 0.021(2) 0.038(3) 0.039(3) 0.001(2) -0.004(2) -0.002(2)
C12 0.021(3) 0.033(3) 0.074(4) 0.002(3) 0.004(3) -0.006(2)
C13 0.027(3) 0.041(3) 0.042(3) 0.005(2) -0.002(2) 0.008(2)
C14 0.020(3) 0.045(4) 0.091(5) 0.016(3) 0.003(3) 0.002(2)
C15 0.017(2) 0.042(3) 0.046(3) 0.002(2) 0.004(2) -0.003(2)
C16 0.029(3) 0.031(3) 0.180(10) 0.010(5) -0.005(5) -0.005(2)
C18 0.015(3) 0.044(4) 0.159(8) -0.004(5) 0.001(4) -0.005(2)
Cd1 0.0255(3) 0.0170(2) 0.0499(3) -0.00132(15) -0.00518(15) 0.00102(12)
N1 0.121(8) 0.081(6) 0.101(6) 0.015(5) 0.044(5) 0.015(5)
O1 0.059(3) 0.044(2) 0.028(2) 0.0002(17) -0.0033(19) -0.0039(19)
O2 0.052(3) 0.046(2) 0.026(2) -0.0021(16) 0.0005(17) 0.0113(18)
O3 0.065(3) 0.060(3) 0.038(3) 0.010(2) -0.009(2) -0.009(2)
O4 0.058(3) 0.092(4) 0.045(3) -0.016(3) 0.001(2) -0.004(3)
O5 0.026(2) 0.043(2) 0.045(2) -0.0052(17) -0.0025(16) 0.0028(17)
O6 0.036(3) 0.055(3) 0.096(4) -0.005(3) -0.006(2) -0.001(2)
O7 0.0194(18) 0.037(2) 0.048(2) -0.0001(17) -0.0013(15) -0.0027(15)
O8 0.023(2) 0.043(2) 0.076(3) -0.003(2) 0.0035(19) 0.0003(17)

loop_
_atom_type_symbol
_atom_type_description
_atom_type_scat_dispersion_real
_atom_type_scat_dispersion_imag
_atom_type_scat_source
C C 0.0033 0.0016 'International Tables Vol C Tables 4.2.6.8 and 6.1.1.4'
H H 0.0000 0.0000 'International Tables Vol C Tables 4.2.6.8 and 6.1.1.4'
Cd Cd -0.8075 1.2024 'International Tables Vol C Tables 4.2.6.8 and 6.1.1.4'
N N 0.0061 0.0033 'International Tables Vol C Tables 4.2.6.8 and 6.1.1.4'
O O 0.0106 0.0060 'International Tables Vol C Tables 4.2.6.8 and 6.1.1.4'

loop_
_geom_angle_atom_site_label_1
_geom_angle_atom_site_label_2
_geom_angle_atom_site_label_3
_geom_angle
_geom_angle_site_symmetry_1
_geom_angle_site_symmetry_3
O1 C1 O2 125.7(6) . .
O1 C1 C2 117.2(6) . .
O2 C1 C2 117.1(6) . .
O1 C1 Cd1 60.2(3) . .
O2 C1 Cd1 65.6(3) . .
C2 C1 Cd1 177.2(5) . .
C3 C2 C8 118.6(5) . .
C3 C2 C1 122.8(6) . .
C8 C2 C1 118.5(5) . .
C2 C3 C4 121.7(6) . .
C2 C3 H3 119.1 . .
C4 C3 H3 119.1 . .
C3 C4 C6 118.0(5) . .
C3 C4 C5 121.4(6) . .
C6 C4 C5 120.6(6) . .
O4 C5 O3 122.0(7) . .
O4 C5 C4 119.0(7) . .
O3 C5 C4 118.6(6) . .
C7 C6 C4 120.7(6) . .
C7 C6 H6 119.6 . .
C4 C6 H6 119.6 . .
C8 C7 C6 122.5(7) . .
C8 C7 N1 118.3(7) . .
C6 C7 N1 119.2(7) . .
C7 C8 C2 118.1(6) . .
C7 C8 H8 120.9 . .
C2 C8 H8 120.9 . .
N3 C9 N1 108.5(4) . .
N3 C9 H9 125.7 . .
N1 C9 H9 125.7 . .
C9 N3 N2 108.0 . .
N3 N2 C10 108.0 . .
N1 C10 N2 108.4(4) . .
N1 C10 H10 125.8 . .
N2 C10 H10 125.8 . .
C19 N11 C20 108.0 . .
C19 N11 C17 122.9(5) . .
C20 N11 C17 129.0(5) . .
N11 C20 N12 108.0 . .
N11 C20 H20 126.0 . .
N12 C20 H20 126.0 . .
N13 N12 C20 108.0 . .
C19 N13 N12 108.0 . .
N13 C19 N11 108.0 . .
N13 C19 H19 126.0 . .
N11 C19 H19 126.0 . .
O6 C11 O5 123.8(5) . .
O6 C11 C12 115.7(6) . .
O5 C11 C12 120.5(5) . .
O6 C11 Cd1 63.2(3) . .
O5 C11 Cd1 60.9(3) . .
C12 C11 Cd1 175.0(4) . .
C13 C12 C18 120.3(5) . .
C13 C12 C11 120.6(6) . .
C18 C12 C11 118.9(5) . .
C12 C13 C14 119.7(6) . .
C12 C13 H13 120.2 . .
C14 C13 H13 120.2 . .
C16 C14 C13 119.2(6) . .
C16 C14 C15 119.4(6) . .
C13 C14 C15 121.5(6) . .
O7 C15 O8 121.8(5) . .
O7 C15 C14 120.5(5) . .
O8 C15 C14 117.7(5) . .
O7 C15 Cd1 62.9(3) . 6_666
O8 C15 Cd1 58.9(3) . 6_666
C14 C15 Cd1 175.6(5) . 6_666
C17 C16 C14 117.9(7) . .
C17 C16 H16 121.0 . .
C14 C16 H16 121.0 . .
C18 C17 C16 126.5(9) . .
C18 C17 N11 115.0(8) . .
C16 C17 N11 118.2(8) . .
C17 C18 C12 116.4(7) . .
C17 C18 H18 121.8 . .
C12 C18 H18 121.8 . .
O8 Cd1 O5 142.52(16) 8_656 .
O8 Cd1 O1 90.97(15) 8_656 .
O5 Cd1 O1 117.56(14) . .
O8 Cd1 O7 56.81(14) 8_656 8_656
O5 Cd1 O7 85.71(14) . 8_656
O1 Cd1 O7 131.59(14) . 8_656
O8 Cd1 O3 88.69(15) 8_656 1_554
O5 Cd1 O3 95.36(14) . 1_554
O1 Cd1 O3 121.41(16) . 1_554
O7 Cd1 O3 95.24(15) 8_656 1_554
O8 Cd1 O6 162.54(17) 8_656 .
O5 Cd1 O6 54.76(16) . .
O1 Cd1 O6 77.49(16) . .
O7 Cd1 O6 140.34(16) 8_656 .
O3 Cd1 O6 86.31(16) 1_554 .
O8 Cd1 O2 92.09(15) 8_656 .
O5 Cd1 O2 86.97(13) . .
O1 Cd1 O2 53.74(13) . .
O7 Cd1 O2 89.24(12) 8_656 .
O3 Cd1 O2 175.09(17) 1_554 .
O6 Cd1 O2 91.53(15) . .
O8 Cd1 O4 90.30(16) 8_656 1_554
O5 Cd1 O4 121.42(16) . 1_554
O1 Cd1 O4 68.79(16) . 1_554
O7 Cd1 O4 136.52(15) 8_656 1_554
O3 Cd1 O4 52.63(17) 1_554 1_554
O6 Cd1 O4 73.40(17) . 1_554
O2 Cd1 O4 122.50(14) . 1_554
O8 Cd1 C15 28.73(16) 8_656 8_656
O5 Cd1 C15 113.79(17) . 8_656
O1 Cd1 C15 113.17(16) . 8_656
O7 Cd1 C15 28.08(16) 8_656 8_656
O3 Cd1 C15 92.03(17) 1_554 8_656
O6 Cd1 C15 168.09(18) . 8_656
O2 Cd1 C15 90.98(15) . 8_656
O4 Cd1 C15 114.68(17) 1_554 8_656
O8 Cd1 C11 169.94(16) 8_656 .
O5 Cd1 C11 27.42(16) . .
O1 Cd1 C11 96.91(15) . .
O7 Cd1 C11 113.13(16) 8_656 .
O3 Cd1 C11 92.50(15) 1_554 .
O6 Cd1 C11 27.43(17) . .
O2 Cd1 C11 87.58(14) . .
O4 Cd1 C11 98.36(16) 1_554 .
C15 Cd1 C11 141.21(18) 8_656 .
O8 Cd1 C1 91.98(17) 8_656 .
O5 Cd1 C1 103.41(16) . .
O1 Cd1 C1 26.26(17) . .
O7 Cd1 C1 112.04(17) 8_656 .
O3 Cd1 C1 147.66(19) 1_554 .
O6 Cd1 C1 83.46(18) . .
O2 Cd1 C1 27.47(17) . .
O4 Cd1 C1 95.04(18) 1_554 .
C15 Cd1 C1 103.82(17) 8_656 .
C11 Cd1 C1 92.34(17) . .
C10 N1 C9 107.0(8) . .
C10 N1 C7 130.2(7) . .
C9 N1 C7 122.8(7) . .
C1 O1 Cd1 93.6(4) . .
C1 O2 Cd1 87.0(4) . .
C5 O3 Cd1 96.3(4) . 1_556
C5 O4 Cd1 89.1(5) . 1_556
C11 O5 Cd1 91.7(3) . .
C11 O6 Cd1 89.4(4) . .
C15 O7 Cd1 89.1(3) . 6_666
C15 O8 Cd1 92.4(3) . 6_666

loop_
_geom_bond_atom_site_label_1
_geom_bond_atom_site_label_2
_geom_bond_distance
_geom_bond_site_symmetry_2
C1 O1 1.220(7) .
C1 O2 1.271(8) .
C1 C2 1.513(8) .
C1 Cd1 2.751(6) .
C2 C3 1.382(8) .
C2 C8 1.438(8) .
C3 C4 1.382(8) .
C3 H3 0.9300 .
C4 C6 1.394(9) .
C4 C5 1.479(9) .
C5 O4 1.250(8) .
C5 O3 1.280(9) .
C6 C7 1.360(9) .
C6 H6 0.9300 .
C7 C8 1.353(9) .
C7 N1 1.421(12) .
C8 H8 0.9300 .
C9 N3 1.4200 .
C9 N1 1.427(11) .
C9 H9 0.9300 .
N3 N2 1.4200 .
N2 C10 1.4200 .
C10 N1 1.430(10) .
C10 H10 0.9300 .
N11 C19 1.4199 .
N11 C20 1.4201 .
N11 C17 1.541(11) .
C20 N12 1.4201 .
C20 H20 0.9300 .
N12 N13 1.4200 .
N13 C19 1.4199 .
C19 H19 0.9300 .
C11 O6 1.256(7) .
C11 O5 1.257(7) .
C11 C12 1.505(8) .
C11 Cd1 2.727(5) .
C12 C13 1.390(8) .
C12 C18 1.425(9) .
C13 C14 1.413(9) .
C13 H13 0.9300 .
C14 C16 1.404(9) .
C14 C15 1.455(8) .
C15 O7 1.269(7) .
C15 O8 1.297(7) .
C15 Cd1 2.695(5) 6_666
C16 C17 1.349(11) .
C16 H16 0.9300 .
C17 C18 1.346(11) .
C18 H18 0.9300 .
Cd1 O8 2.310(4) 8_656
Cd1 O5 2.383(4) .
Cd1 O1 2.391(4) .
Cd1 O7 2.399(4) 8_656
Cd1 O3 2.405(5) 1_554
Cd1 O6 2.435(5) .
Cd1 O2 2.508(5) .
Cd1 O4 2.575(5) 1_554
Cd1 C15 2.695(5) 8_656
O3 Cd1 2.405(5) 1_556
O4 Cd1 2.575(5) 1_556
O7 Cd1 2.399(4) 6_666
O8 Cd1 2.310(4) 6_666
